data_7132496
loop_
_publ_author_name
'Duwe, Dario'
'Saha, Koushik'
'Endres, Lukas'
'Br&#xfc;ckner, Tobias'
'Dewhurst, Rian D.'
'Dietz, Maximilian'
'Radacki, Krzysztof'
'Fantuzzi, Felipe'
'Braunschweig, Holger'

_publ_section_title
;
 Stepwise and selective synthesis of chelating, multimetallic and
 mixed-metal &#x3c0;-diborene complexes.
;
_journal_issue 9
_journal_name_full 'Chemical communications (Cambridge, England)'
_journal_page_first 1120
_journal_page_last 1123
_journal_paper_doi 10.1039/d3cc05477b
_journal_volume 60
_journal_year 2024
_chemical_formula_moiety 'C51 H63 B2 Cl2 Cu2 N5'
_chemical_formula_sum 'C51 H63 B2 Cl2 Cu2 N5'
_chemical_formula_weight 965.66
_space_group_crystal_system monoclinic
_space_group_IT_number 14
_space_group_name_Hall '-P 2ybc'
_space_group_name_H-M_alt 'P 1 21/c 1'
_atom_sites_solution_hydrogens mixed
_atom_sites_solution_primary dual
_atom_sites_solution_secondary difmap
_audit_creation_date 2023-01-27
_audit_creation_method 'CIF-fill 1.3q (K.Radacki, 2005-22)'
_audit_update_record
;
2023-08-23 deposited with the CCDC.	2023-12-17 downloaded from the CCDC.
;
_cell_angle_alpha 90
_cell_angle_beta 112.1500(10)
_cell_angle_gamma 90
_cell_formula_units_Z 4
_cell_length_a 18.1438(2)
_cell_length_b 11.81800(10)
_cell_length_c 23.6127(2)
_cell_measurement_reflns_used 45797
_cell_measurement_temperature 100(2)
_cell_measurement_theta_max 74.9330
_cell_measurement_theta_min 2.6260
_cell_volume 4689.46(8)
_computing_cell_refinement 'CrysAlisPro 1.171.41.112a (Rigaku OD, 2021)'
_computing_data_collection 'CrysAlisPro 1.171.41.112a (Rigaku OD, 2021)'
_computing_data_reduction 'CrysAlisPro 1.171.41.112a (Rigaku OD, 2021)'
_computing_molecular_graphics 'ShelXLe (Huebschle et all, 2011)'
_computing_publication_material 'SHELXL-2018/3 (Sheldrick, 2018)'
_computing_structure_refinement 'SHELXL-2018/3 (Sheldrick, 2018)'
_computing_structure_solution 'SHELXT 2014/5 (Sheldrick, 2014)'
_diffrn_ambient_environment N~2~
_diffrn_ambient_temperature 100(2)
_diffrn_detector HPA
_diffrn_detector_area_resol_mean 10.0
_diffrn_detector_type 'HyPix Arc150'
_diffrn_measured_fraction_theta_full 0.994
_diffrn_measured_fraction_theta_max 0.994
_diffrn_measurement_details
;
 List of Runs (angles in degrees, time in seconds):
 --------------------------------------------------------------------------
  1  \w   -126.00 -92.00   0.50    0.07    --  -79.50 -57.00 176.93   68
  2  \w   -120.00 -86.00   0.50    0.07    --  -74.00 -60.00 -88.02   68
  3  \w   -125.00 -91.00   0.50    0.07    --  -79.50 -60.00-108.84   68
  4  \w   -120.00 -86.00   0.50    0.07    --  -74.00 -59.00-104.13   68
  5  \w   -102.00 -67.00   0.50    0.07    --  -54.00 -52.00-179.03   70
  6  \w   -103.00 -68.00   0.50    0.07    --  -54.00 -50.00  29.92   70
  7  \w   -128.00 -93.00   0.50    0.07    --  -79.50 -50.00  39.52   70
  8  \w   -111.00 -76.00   0.50    0.07    --  -62.00 -50.00  82.29   70
  9  \w    -95.00 -60.00   0.50    0.07    --  -46.00 -47.00 142.43   70
 10  \w   -107.00 -72.00   0.50    0.07    --  -58.00 -50.00 117.90   70
 11  \w   -126.00 -88.00   0.50    0.07    --  -79.50-131.00 117.87   76
 12  \w   -126.00 -91.00   0.50    0.07    --  -79.50-124.00 -17.19   70
 13  \w   -126.00 -88.00   0.50    0.07    --  -79.50-130.00-130.58   76
 14  \w   -125.00 -94.00   0.50    0.07    --  -79.50-118.00-176.96   62
 15  \w    -92.00 -34.00   0.50    0.07    --  -79.50 108.00  62.91  116
 16  \w    -97.00 -33.00   0.50    0.07    --  -79.50 115.00 173.14  128
 17  \w    -97.00 -33.00   0.50    0.07    --  -79.50 115.00  -0.65  128
 18  \w    -97.00 -32.00   0.50    0.07    --  -78.00 114.00 -31.65  130
 19  \w    -97.00 -33.00   0.50    0.07    --  -79.50 115.00 -90.99  128
 20  \w     94.00 128.00   0.50    0.07    --   82.00  60.00 -28.86   68
 21  \w    103.00 135.00   0.50    0.07    --   85.25  42.00 -52.09   64
 22  \w     98.00 136.00   0.50    0.07    --   85.25  43.00-105.12   76
 23  \w     99.00 124.00   0.50    0.07    --   85.25  46.00 -70.02   50
 24  \w     81.00 111.00   0.50    0.07    --   82.28  15.00 -90.00   60
 25  \w    109.00 135.00   0.50    0.07    --   85.25  22.00 -61.55   52
 26  \w    102.00 129.00   0.50    0.07    --   82.28  15.00   0.00   54
 27  \w     72.00 112.00   0.50    0.07    --   82.28  15.00 120.00   80
 28  \w     97.00 122.00   0.50    0.07    --   85.25  56.00 146.95   50
 29  \w    104.00 137.00   0.50    0.07    --   85.25  37.00 162.33   66
 30  \w     46.00 133.00   0.50    0.07    --   82.28  15.00  30.00  174
 31  \w     97.00 129.00   0.50    0.07    --   82.28  15.00-120.00   64
 32  \w     48.00  75.00   0.50    0.07    --   85.25 -79.00 -83.02   54
 33  \w     35.00 101.00   0.50    0.07    --   82.00-128.00-147.62  132
 34  \w     52.00 107.00   0.50    0.07    --   85.25-138.00  12.17  110
 35  \w     41.00 101.00   0.50    0.07    --   85.25-126.00  33.09  120
 36  \w     38.00  99.00   0.50    0.07    --   85.25-127.00  78.38  122
 37  \w     39.00  65.00   0.50    0.07    --   85.25-125.00 166.78   52
 38  \w     39.00  70.00   0.50    0.07    --   85.25-139.00 157.63   62
 39  \w     75.00 101.00   0.50    0.07    --   85.25-139.00 157.63   52
 40  \w     48.00  97.00   0.50    0.07    --   85.25-116.00 155.64   98
 41  \w     37.00  93.00   0.50    0.07    --   82.28-112.00 120.00  112
 42  \w     37.00  62.00   0.50    0.07    --   82.28-112.00  90.00   50
 43  \w     47.00  92.00   0.50    0.07    --   82.28-112.00  30.00   90
 44  \w     37.00  93.00   0.50    0.07    --   82.28-112.00   0.00  112
 45  \w     38.00  85.00   0.50    0.07    --   85.25-120.00-138.16   94
 46  \w     37.00  69.00   0.50    0.07    --   82.28-112.00-120.00   64
 47  \w     41.00  67.00   0.50    0.07    --   85.25-109.00-109.66   52
 48  \w     45.00  92.00   0.50    0.07    --   85.25 -96.00-126.73   94
 49  \w     40.00  90.00   0.50    0.07    --   82.28 -95.00-180.00  100
 50  \w     40.00  90.00   0.50    0.07    --   82.28 -95.00 -90.00  100
 51  \w     50.00  92.00   0.50    0.07    --   85.25 -95.00-141.52   84
 52  \w     16.00  66.00   0.50    0.07    --   58.57 -95.00 -60.00  100
 53  \w     43.00  93.00   0.50    0.07    --   85.25-101.00  68.40  100
 54  \w     43.00  90.00   0.50    0.07    --   82.28 -95.00  90.00   94
 55  \w     56.00  93.00   0.50    0.07    --   85.25 -97.00 178.50   74
 56  \w     55.00  92.00   0.50    0.07    --   85.25 -95.00 161.25   74
 57  \w     46.00  71.00   0.50    0.07    --   85.25 -83.00 134.14   50
 58  \w    100.00 132.00   0.50    0.07    --   85.25 137.00 135.28   64
;
_diffrn_measurement_device 'four-circle diffractometer'
_diffrn_measurement_device_type 'Rigaku XtaLAB Synergy-R'
_diffrn_measurement_method '\w scans'
_diffrn_orient_matrix_type
;
 CrysAlisPro convention (1999,Acta A55,543-557)
;
_diffrn_orient_matrix_UB_11 0.0862556000
_diffrn_orient_matrix_UB_12 -0.0170236000
_diffrn_orient_matrix_UB_13 0.0045588000
_diffrn_orient_matrix_UB_21 0.0119363000
_diffrn_orient_matrix_UB_22 0.1292212000
_diffrn_orient_matrix_UB_23 0.0022534000
_diffrn_orient_matrix_UB_31 0.0286829000
_diffrn_orient_matrix_UB_32 -0.0030241000
_diffrn_orient_matrix_UB_33 0.0702480000
_diffrn_radiation_monochromator 'multi-layer mirror'
_diffrn_radiation_probe x-ray
_diffrn_radiation_type CuK\a
_diffrn_radiation_wavelength 1.54184
_diffrn_radiation_xray_symbol K-L~2,3~
_diffrn_reflns_av_R_equivalents 0.0571
_diffrn_reflns_av_unetI/netI 0.0264
_diffrn_reflns_Laue_measured_fraction_full 0.994
_diffrn_reflns_Laue_measured_fraction_max 0.994
_diffrn_reflns_limit_h_max 21
_diffrn_reflns_limit_h_min -21
_diffrn_reflns_limit_k_max 14
_diffrn_reflns_limit_k_min -13
_diffrn_reflns_limit_l_max 28
_diffrn_reflns_limit_l_min -25
_diffrn_reflns_number 89216
_diffrn_reflns_point_group_measured_fraction_full 0.994
_diffrn_reflns_point_group_measured_fraction_max 0.994
_diffrn_reflns_theta_full 67.684
_diffrn_reflns_theta_max 68.240
_diffrn_reflns_theta_min 2.629
_diffrn_source 'rotating-anode X-ray tube'
_diffrn_source_type 'PhotonJet-R X-ray Source'
_exptl_absorpt_coefficient_mu 2.473
_exptl_absorpt_correction_T_max 1.000
_exptl_absorpt_correction_T_min 0.593
_exptl_absorpt_correction_type gaussian
_exptl_absorpt_process_details
;
 CrysAlisPro 1.171.41.112a (Rigaku Oxford Diffraction, 2021) Numerical 
 absorption correction based on gaussian integration over a multifaceted 
 crystal model Empirical absorption correction using spherical harmonics, 
 implemented in SCALE3 ABSPACK scaling algorithm.
;
_exptl_crystal_colour red
_exptl_crystal_density_diffrn 1.368
_exptl_crystal_description block
_exptl_crystal_F_000 2024
_exptl_crystal_preparation
;
 Crystals were grown from saturated solution. For data collection the crystal 
 was immersed in a film of perfluoropolyether oil, mounted on a polyimide 
 loop and transferred to stream of cold nitrogen (Oxford Cryostream 800).
;
_exptl_crystal_size_max 0.310
_exptl_crystal_size_mid 0.130
_exptl_crystal_size_min 0.070
_refine_diff_density_max 0.888
_refine_diff_density_min -0.957
_refine_diff_density_rms 0.064
_refine_ls_extinction_method none
_refine_ls_goodness_of_fit_ref 1.037
_refine_ls_hydrogen_treatment mixed
_refine_ls_matrix_type full
_refine_ls_number_parameters 625
_refine_ls_number_reflns 8530
_refine_ls_number_restraints 198
_refine_ls_restrained_S_all 1.029
_refine_ls_R_factor_all 0.0581
_refine_ls_R_factor_gt 0.0515
_refine_ls_shift/su_max 0.001
_refine_ls_shift/su_mean 0.000
_refine_ls_structure_factor_coef Fsqd
_refine_ls_weighting_details
;
 w=1/[\s^2^(Fo^2^)+(0.0566P)^2^+7.6209P] where P=(Fo^2^+2Fc^2^)/3
;
_refine_ls_weighting_scheme calc
_refine_ls_wR_factor_gt 0.1283
_refine_ls_wR_factor_ref 0.1333
_reflns_Friedel_coverage 0.000
_reflns_number_gt 7458
_reflns_number_total 8530
_reflns_threshold_expression 'I > 2\s(I)'
_cod_data_source_file d3cc05477b2.cif
_cod_data_source_block DaDu055_DaDu_autored_a
_cod_depositor_comments 'Adding full bibliography for 7132494--7132501.cif.'
_cod_original_sg_symbol_H-M 'P 21/c'
_cod_database_code 7132496
_shelx_shelxl_version_number 2018/3
_shelx_space_group_comment
;
 The symmetry employed for this shelxl refinement is uniquely defined by the 
 following loop, which should always be used as a source of symmetry 
 information in preference to the above space-group names. They are only 
 intended as comments.
;
_shelx_estimated_absorpt_t_min 0.514
_shelx_estimated_absorpt_t_max 0.846

loop_
_space_group_symop_operation_xyz
'x, y, z'
'-x, y+1/2, -z+1/2'
'-x, -y, -z'
'x, -y-1/2, z-1/2'

loop_
_atom_site_label
_atom_site_type_symbol
_atom_site_fract_x
_atom_site_fract_y
_atom_site_fract_z
_atom_site_U_iso_or_equiv
_atom_site_adp_type
_atom_site_occupancy
_atom_site_site_symmetry_order
_atom_site_calc_flag
_atom_site_refinement_flags_posn
_atom_site_refinement_flags_adp
_atom_site_refinement_flags_occupancy
_atom_site_disorder_assembly
_atom_site_disorder_group
B1_1 B 0.70139(19) 0.7354(3) 0.71019(14) 0.0319(7) Uani 1 1 d . . . . .
B2_1 B 0.78260(19) 0.7011(3) 0.77204(14) 0.0325(7) Uani 1 1 d . . . . .
H2_1 H 0.8035(19) 0.760(3) 0.8132(14) 0.040(9) Uiso 1 1 d . . . . .
Cu3_1 Cu 0.68002(3) 0.60188(5) 0.76316(2) 0.04634(15) Uani 1 1 d . . . . .
Cl4_1 Cl 0.64521(5) 0.46619(9) 0.81081(4) 0.0617(3) Uani 1 1 d . . . . .
Cu5_1 Cu 0.80608(2) 0.82040(4) 0.71442(2) 0.03441(13) Uani 1 1 d . . . . .
Cl6_1 Cl 0.87202(5) 0.93561(8) 0.68217(5) 0.0620(3) Uani 1 1 d . . . . .
C7_1 C 0.64840(16) 0.8454(3) 0.71026(11) 0.0321(6) Uani 1 1 d . . . . .
N8_1 N 0.65409(14) 0.9107(2) 0.75881(10) 0.0374(6) Uani 1 1 d . . . . .
C9_1 C 0.5974(2) 1.0048(3) 0.74301(13) 0.0465(8) Uani 1 1 d . . . . .
H9A_1 H 0.624872 1.077949 0.756776 0.056 Uiso 1 1 calc R U . . .
H9AB_1 H 0.556991 0.994560 0.761407 0.056 Uiso 1 1 calc R U . . .
C10_1 C 0.55972(19) 0.9987(3) 0.67359(12) 0.0394(7) Uani 1 1 d . . . . .
H10A_1 H 0.500964 0.995186 0.659010 0.047 Uiso 1 1 calc R U . . .
H10B_1 H 0.575297 1.064312 0.654518 0.047 Uiso 1 1 calc R U . . .
N11_1 N 0.59299(14) 0.8925(2) 0.66069(10) 0.0332(5) Uani 1 1 d . . . . .
C12_1 C 0.68677(17) 0.8805(3) 0.82285(12) 0.0408(7) Uani 1 1 d . . . . .
C13_1 C 0.6436(2) 0.8060(4) 0.84462(14) 0.0543(10) Uani 1 1 d . . . . .
C14_1 C 0.6747(3) 0.7808(5) 0.90697(15) 0.0695(13) Uani 1 1 d . . . . .
H14_1 H 0.648119 0.728480 0.923207 0.083 Uiso 1 1 calc R U . . .
C15_1 C 0.7441(3) 0.8319(4) 0.94504(15) 0.0703(13) Uani 1 1 d . . . . .
H15_1 H 0.764533 0.814207 0.987417 0.084 Uiso 1 1 calc R U . . .
C16_1 C 0.7841(2) 0.9074(4) 0.92320(14) 0.0547(10) Uani 1 1 d . . . . .
H16_1 H 0.831106 0.942367 0.950725 0.066 Uiso 1 1 calc R U . . .
C17_1 C 0.75685(18) 0.9337(3) 0.86096(13) 0.0412(7) Uani 1 1 d . . . . .
C18_1 C 0.5646(2) 0.7543(5) 0.80456(16) 0.0666(12) Uani 1 1 d . . . . .
H18A_1 H 0.553526 0.775028 0.761491 0.080 Uiso 1 1 calc R U . . .
H18B_1 H 0.569269 0.670920 0.807734 0.080 Uiso 1 1 calc R U . . .
C19_1 C 0.4983(2) 0.7889(5) 0.8196(2) 0.0815(15) Uani 1 1 d . . . . .
H19A_1 H 0.450208 0.749065 0.793207 0.122 Uiso 1 1 calc R U . . .
H19B_1 H 0.490320 0.870660 0.813475 0.122 Uiso 1 1 calc R U . . .
H19C_1 H 0.509002 0.770422 0.862473 0.122 Uiso 1 1 calc R U . . .
C20_1 C 0.80494(19) 1.0124(3) 0.83839(14) 0.0443(7) Uani 1 1 d . . . . .
H20A_1 H 0.781096 1.014418 0.793156 0.053 Uiso 1 1 calc R U . . .
H20B_1 H 0.859497 0.981671 0.850500 0.053 Uiso 1 1 calc R U . . .
C21_1 C 0.8101(2) 1.1333(4) 0.86259(19) 0.0623(11) Uani 1 1 d . . . . .
H21A_1 H 0.845535 1.177978 0.848628 0.093 Uiso 1 1 calc R U . . .
H21B_1 H 0.831163 1.132035 0.907393 0.093 Uiso 1 1 calc R U . . .
H21C_1 H 0.756956 1.167405 0.847283 0.093 Uiso 1 1 calc R U . . .
C22_1 C 0.55992(17) 0.8565(3) 0.59739(11) 0.0336(6) Uani 1 1 d . . . . .
C23_1 C 0.59167(18) 0.9021(3) 0.55682(12) 0.0358(7) Uani 1 1 d . . . . .
C24_1 C 0.5529(2) 0.8746(3) 0.49498(13) 0.0443(8) Uani 1 1 d . . . . .
H24_1 H 0.572832 0.902991 0.465870 0.053 Uiso 1 1 calc R U . . .
C25_1 C 0.4865(2) 0.8069(3) 0.47590(13) 0.0472(9) Uani 1 1 d . . . . .
H25_1 H 0.461629 0.788137 0.433808 0.057 Uiso 1 1 calc R U . . .
C26_1 C 0.45519(19) 0.7658(3) 0.51664(13) 0.0433(8) Uani 1 1 d . . . . .
H26_1 H 0.408821 0.719888 0.502276 0.052 Uiso 1 1 calc R U . . .
C27_1 C 0.49085(18) 0.7910(3) 0.57873(13) 0.0378(7) Uani 1 1 d . . . . .
C28_1 C 0.6635(2) 0.9771(3) 0.57951(14) 0.0440(8) Uani 1 1 d . . . . .
H28A_1 H 0.702836 0.942317 0.616831 0.053 Uiso 1 1 calc R U . . .
H28B_1 H 0.647518 1.050411 0.591632 0.053 Uiso 1 1 calc R U . . .
C29_1 C 0.7048(3) 1.0008(4) 0.53535(18) 0.0645(11) Uani 1 1 d . . . . .
H29A_1 H 0.750460 1.050870 0.554987 0.097 Uiso 1 1 calc R U . . .
H29B_1 H 0.667363 1.037406 0.498501 0.097 Uiso 1 1 calc R U . . .
H29C_1 H 0.723321 0.929466 0.524141 0.097 Uiso 1 1 calc R U . . .
C30_1 C 0.4572(2) 0.7489(4) 0.62438(15) 0.0502(9) Uani 1 1 d . . . . .
H30A_1 H 0.444220 0.815256 0.644496 0.060 Uiso 1 1 calc R U . . .
H30B_1 H 0.499071 0.705283 0.656334 0.060 Uiso 1 1 calc R U . . .
C31_1 C 0.3830(2) 0.6747(5) 0.59818(19) 0.0752(14) Uani 1 1 d . . . . .
H31A_1 H 0.364659 0.653969 0.630894 0.113 Uiso 1 1 calc R U . . .
H31B_1 H 0.395751 0.606027 0.580505 0.113 Uiso 1 1 calc R U . . .
H31C_1 H 0.340870 0.716639 0.566357 0.113 Uiso 1 1 calc R U . . .
C32_1 C 0.84461(16) 0.5992(3) 0.78844(12) 0.0322(6) Uani 1 1 d . . . . .
N33_1 N 0.85496(14) 0.5127(2) 0.75527(11) 0.0366(6) Uani 1 1 d . . . . .
C35_1 C 0.94130(18) 0.4784(3) 0.85572(13) 0.0390(7) Uani 1 1 d . . . . .
H35A_1 H 0.925147 0.424707 0.881116 0.047 Uiso 1 1 calc R U . . .
H35B_1 H 0.999308 0.491987 0.875243 0.047 Uiso 1 1 calc R U . . .
N36_1 N 0.89625(14) 0.5853(2) 0.84667(10) 0.0352(5) Uani 1 1 d . . . . .
C37_1 C 0.9187(2) 0.4347(4) 0.79122(15) 0.0621(11) Uani 1 1 d . . . . .
H37A_1 H 0.964372 0.438171 0.778034 0.075 Uiso 1 1 calc R U . . .
H37B_1 H 0.899108 0.355785 0.787578 0.075 Uiso 1 1 calc R U . . .
C38_1 C 0.82775(17) 0.4962(3) 0.68995(13) 0.0359(6) Uani 1 1 d . . . . .
C39_1 C 0.86727(19) 0.5525(3) 0.65780(14) 0.0388(7) Uani 1 1 d . . . . .
C40_1 C 0.8472(2) 0.5247(3) 0.59640(14) 0.0441(7) Uani 1 1 d . . . . .
H40_1 H 0.871569 0.564360 0.573032 0.053 Uiso 1 1 calc R U . . .
C41_1 C 0.7927(2) 0.4407(3) 0.56907(14) 0.0480(8) Uani 1 1 d . . . . .
H41_1 H 0.780065 0.422360 0.527284 0.058 Uiso 1 1 calc R U . . .
C42_1 C 0.7569(2) 0.3838(3) 0.60209(15) 0.0483(9) Uani 1 1 d . . . . .
H42_1 H 0.720017 0.325310 0.582824 0.058 Uiso 1 1 calc R U . . .
C43_1 C 0.77287(18) 0.4093(3) 0.66367(14) 0.0410(7) Uani 1 1 d . . . . .
C44_1 C 0.9318(2) 0.6382(4) 0.6865(2) 0.0693(13) Uani 1 1 d . . . . .
H44_1 H 0.923606 0.700363 0.709009 0.083 Uiso 1 1 calc R U . . .
C45_1 C 1.0053(3) 0.6236(5) 0.6791(2) 0.0838(17) Uani 1 1 d . . . . .
H45A_1 H 1.012527 0.561009 0.656507 0.101 Uiso 1 1 calc R U . . .
H45B_1 H 1.047173 0.676403 0.696752 0.101 Uiso 1 1 calc R U . . .
C46_1 C 0.7341(2) 0.3428(3) 0.69923(19) 0.0592(10) Uani 1 1 d . . . . .
H46A_1 H 0.756220 0.368361 0.742331 0.071 Uiso 1 1 calc R U . . .
H46B_1 H 0.676398 0.359924 0.682683 0.071 Uiso 1 1 calc R U . . .
C47_1 C 0.7447(4) 0.2179(4) 0.6978(3) 0.104(2) Uani 1 1 d . . . . .
H47A_1 H 0.718034 0.180803 0.721954 0.156 Uiso 1 1 calc R U . . .
H47B_1 H 0.801564 0.199687 0.715007 0.156 Uiso 1 1 calc R U . . .
H47C_1 H 0.721444 0.191179 0.655410 0.156 Uiso 1 1 calc R U . . .
C48_1 C 0.91353(17) 0.6580(3) 0.89895(13) 0.0409(7) Uani 1 1 d . . . . .
C49_1 C 0.88858(19) 0.6243(4) 0.94567(13) 0.0514(9) Uani 1 1 d . . . . .
C50_1 C 0.9175(2) 0.6871(5) 1.00008(15) 0.0679(13) Uani 1 1 d . . . . .
H50_1 H 0.902019 0.666344 1.032858 0.082 Uiso 1 1 calc R U . . .
C51_1 C 0.9674(2) 0.7773(5) 1.00726(16) 0.0715(13) Uani 1 1 d . . . . .
H51_1 H 0.987320 0.816850 1.045070 0.086 Uiso 1 1 calc R U . . .
C52_1 C 0.9891(2) 0.8114(4) 0.95934(16) 0.0583(10) Uani 1 1 d . . . . .
H52_1 H 1.022137 0.875991 0.964200 0.070 Uiso 1 1 calc R U . . .
C53_1 C 0.96320(18) 0.7522(3) 0.90445(14) 0.0429(7) Uani 1 1 d . . . . .
C54_1 C 0.8320(2) 0.5274(4) 0.93857(15) 0.0591(11) Uani 1 1 d . . . . .
H54A_1 H 0.816547 0.496164 0.896769 0.071 Uiso 1 1 calc R U . . .
H54B_1 H 0.783246 0.556701 0.942788 0.071 Uiso 1 1 calc R U . . .
C55_1 C 0.8656(2) 0.4315(4) 0.98455(17) 0.0694(13) Uani 1 1 d . . . . .
H55A_1 H 0.826201 0.370603 0.975936 0.104 Uiso 1 1 calc R U . . .
H55B_1 H 0.877718 0.460210 1.026044 0.104 Uiso 1 1 calc R U . . .
H55C_1 H 0.914293 0.402301 0.981180 0.104 Uiso 1 1 calc R U . . .
C56_1 C 0.99018(19) 0.7892(3) 0.85409(14) 0.0435(7) Uani 1 1 d . . . . .
H56A_1 H 1.004815 0.870330 0.859907 0.052 Uiso 1 1 calc R U . . .
H56B_1 H 0.944989 0.781602 0.814378 0.052 Uiso 1 1 calc R U . . .
C57_1 C 1.0601(2) 0.7232(3) 0.85134(16) 0.0463(8) Uani 1 1 d . . . . .
H57A_1 H 1.076895 0.755944 0.820022 0.069 Uiso 1 1 calc R U . . .
H57B_1 H 1.044369 0.644127 0.841022 0.069 Uiso 1 1 calc R U . . .
H57C_1 H 1.104240 0.726544 0.891174 0.069 Uiso 1 1 calc R U . . .
C1_2 C 0.6667(5) 0.6596(9) 0.6478(4) 0.0324(12) Uani 0.631(6) 1 d D U P A 1
N1_2 N 0.6172(3) 0.5768(4) 0.6515(2) 0.0368(9) Uani 0.631(6) 1 d D U P A 1
C2_2 C 0.6834(4) 0.6722(5) 0.5945(3) 0.0304(10) Uani 0.631(6) 1 d D U P A 1
H2_2 H 0.720478 0.727662 0.592855 0.037 Uiso 0.631(6) 1 calc R U P A 1
C3_2 C 0.6455(3) 0.6035(5) 0.5447(2) 0.0335(10) Uani 0.631(6) 1 d D U P A 1
H3_2 H 0.655341 0.611480 0.508167 0.040 Uiso 0.631(6) 1 calc R U P A 1
C4_2 C 0.5926(3) 0.5222(5) 0.5494(3) 0.0385(12) Uani 0.631(6) 1 d D U P A 1
H4_2 H 0.564862 0.474783 0.515509 0.046 Uiso 0.631(6) 1 calc R U P A 1
C5_2 C 0.5806(3) 0.5109(5) 0.6030(3) 0.0406(11) Uani 0.631(6) 1 d D U P A 1
H5_2 H 0.545044 0.454116 0.605802 0.049 Uiso 0.631(6) 1 calc R U P A 1
C1_12 C 0.6553(10) 0.6591(16) 0.6543(6) 0.0324(15) Uani 0.369(6) 1 d D U P A 2
N1_12 N 0.6040(5) 0.5937(8) 0.6691(4) 0.0356(14) Uani 0.369(6) 1 d D U P A 2
C2_12 C 0.6622(6) 0.6506(9) 0.5974(5) 0.0326(14) Uani 0.369(6) 1 d D U P A 2
H2_12 H 0.697836 0.699005 0.588064 0.039 Uiso 0.369(6) 1 calc R U P A 2
C3_12 C 0.6172(6) 0.5720(9) 0.5544(4) 0.0360(13) Uani 0.369(6) 1 d D U P A 2
H3_12 H 0.620785 0.564608 0.515452 0.043 Uiso 0.369(6) 1 calc R U P A 2
C4_12 C 0.5667(6) 0.5048(8) 0.5722(5) 0.0395(15) Uani 0.369(6) 1 d D U P A 2
H4_12 H 0.535633 0.448785 0.544736 0.047 Uiso 0.369(6) 1 calc R U P A 2
C5_12 C 0.5600(6) 0.5163(8) 0.6283(4) 0.0417(15) Uani 0.369(6) 1 d D U P A 2
H5_12 H 0.524025 0.469391 0.638220 0.050 Uiso 0.369(6) 1 calc R U P A 2

loop_
_atom_site_aniso_label
_atom_site_aniso_U_11
_atom_site_aniso_U_22
_atom_site_aniso_U_33
_atom_site_aniso_U_23
_atom_site_aniso_U_13
_atom_site_aniso_U_12
B1_1 0.0261(15) 0.0450(19) 0.0218(14) 0.0033(13) 0.0059(12) -0.0020(14)
B2_1 0.0266(15) 0.0454(19) 0.0216(14) 0.0013(13) 0.0046(12) -0.0039(14)
Cu3_1 0.0324(2) 0.0622(3) 0.0407(3) 0.0182(2) 0.0095(2) -0.0069(2)
Cl4_1 0.0417(4) 0.0842(7) 0.0516(5) 0.0319(5) 0.0089(4) -0.0146(4)
Cu5_1 0.0294(2) 0.0409(3) 0.0324(2) 0.00545(18) 0.01116(17) 0.00002(18)
Cl6_1 0.0493(5) 0.0588(5) 0.0843(7) 0.0244(5) 0.0323(5) -0.0029(4)
C7_1 0.0256(13) 0.0517(18) 0.0182(12) 0.0036(12) 0.0072(10) -0.0023(12)
N8_1 0.0305(12) 0.0653(18) 0.0153(11) 0.0013(10) 0.0074(9) 0.0076(12)
C9_1 0.0441(17) 0.072(2) 0.0207(14) -0.0040(14) 0.0100(12) 0.0160(16)
C10_1 0.0420(16) 0.0543(19) 0.0199(13) -0.0015(12) 0.0095(12) 0.0124(14)
N11_1 0.0333(12) 0.0465(14) 0.0175(11) 0.0021(10) 0.0070(9) 0.0075(11)
C12_1 0.0312(15) 0.075(2) 0.0144(13) -0.0001(13) 0.0069(11) 0.0033(15)
C13_1 0.0413(18) 0.101(3) 0.0220(15) -0.0024(16) 0.0133(13) -0.0119(19)
C14_1 0.067(3) 0.118(4) 0.0272(17) 0.002(2) 0.0221(17) -0.023(3)
C15_1 0.069(3) 0.116(4) 0.0165(15) 0.0013(18) 0.0061(16) -0.019(3)
C16_1 0.0446(19) 0.087(3) 0.0222(15) -0.0053(16) 0.0008(13) -0.0048(19)
C17_1 0.0348(16) 0.063(2) 0.0228(14) -0.0022(13) 0.0078(12) 0.0044(14)
C18_1 0.0427(19) 0.125(4) 0.0378(18) -0.015(2) 0.0215(15) -0.020(2)
C19_1 0.048(2) 0.131(5) 0.073(3) 0.017(3) 0.032(2) -0.005(3)
C20_1 0.0389(17) 0.057(2) 0.0367(16) -0.0060(14) 0.0140(13) 0.0020(15)
C21_1 0.056(2) 0.073(3) 0.065(2) -0.026(2) 0.0318(19) -0.015(2)
C22_1 0.0372(15) 0.0453(17) 0.0155(12) 0.0025(11) 0.0067(11) 0.0158(13)
C23_1 0.0431(16) 0.0408(16) 0.0250(14) 0.0048(12) 0.0147(12) 0.0202(13)
C24_1 0.065(2) 0.0503(19) 0.0218(14) 0.0077(13) 0.0210(14) 0.0298(17)
C25_1 0.059(2) 0.054(2) 0.0196(14) -0.0035(13) 0.0046(13) 0.0268(17)
C26_1 0.0409(17) 0.054(2) 0.0258(15) -0.0054(13) 0.0020(12) 0.0181(15)
C27_1 0.0343(15) 0.0489(18) 0.0252(14) -0.0021(12) 0.0056(12) 0.0106(13)
C28_1 0.0516(19) 0.0517(19) 0.0368(16) 0.0064(14) 0.0257(15) 0.0115(16)
C29_1 0.074(3) 0.079(3) 0.057(2) 0.019(2) 0.043(2) 0.010(2)
C30_1 0.0410(18) 0.075(3) 0.0339(16) -0.0054(16) 0.0131(14) -0.0066(17)
C31_1 0.051(2) 0.118(4) 0.050(2) -0.005(2) 0.0122(18) -0.027(2)
C32_1 0.0274(13) 0.0411(16) 0.0242(13) 0.0050(11) 0.0055(11) -0.0051(12)
N33_1 0.0334(13) 0.0398(14) 0.0261(12) 0.0028(10) -0.0006(10) 0.0041(11)
C35_1 0.0345(15) 0.0444(17) 0.0302(15) 0.0097(13) 0.0031(12) 0.0013(13)
N36_1 0.0288(12) 0.0477(15) 0.0222(11) 0.0052(10) 0.0018(9) 0.0019(11)
C37_1 0.059(2) 0.069(3) 0.0335(17) -0.0012(17) -0.0101(16) 0.031(2)
C38_1 0.0337(15) 0.0342(15) 0.0278(14) -0.0002(11) -0.0019(11) 0.0044(12)
C39_1 0.0405(16) 0.0352(16) 0.0348(15) -0.0059(13) 0.0077(13) 0.0011(13)
C40_1 0.0531(19) 0.0389(17) 0.0363(16) -0.0008(13) 0.0124(14) 0.0108(15)
C41_1 0.052(2) 0.0453(19) 0.0303(16) -0.0050(14) -0.0026(14) 0.0161(16)
C42_1 0.0424(18) 0.0360(17) 0.0437(18) -0.0086(14) -0.0097(14) 0.0043(14)
C43_1 0.0367(16) 0.0309(15) 0.0407(17) 0.0033(13) -0.0022(13) 0.0028(12)
C44_1 0.057(2) 0.072(3) 0.091(3) -0.053(2) 0.042(2) -0.029(2)
C45_1 0.065(3) 0.121(4) 0.082(3) -0.064(3) 0.046(2) -0.045(3)
C46_1 0.052(2) 0.044(2) 0.067(2) 0.0157(18) 0.0063(18) -0.0031(17)
C47_1 0.159(6) 0.043(2) 0.112(4) 0.003(3) 0.053(4) -0.028(3)
C48_1 0.0301(15) 0.062(2) 0.0216(14) -0.0008(13) -0.0006(11) 0.0059(14)
C49_1 0.0313(16) 0.092(3) 0.0232(15) 0.0070(16) 0.0012(12) 0.0099(17)
C50_1 0.043(2) 0.131(4) 0.0219(16) -0.001(2) 0.0036(14) 0.018(2)
C51_1 0.047(2) 0.120(4) 0.0306(18) -0.023(2) -0.0054(15) 0.014(2)
C52_1 0.0417(19) 0.078(3) 0.0376(18) -0.0173(17) -0.0051(15) 0.0092(18)
C53_1 0.0310(15) 0.055(2) 0.0317(15) -0.0038(14) -0.0012(12) 0.0070(14)
C54_1 0.0365(18) 0.108(3) 0.0309(16) 0.0202(19) 0.0107(14) 0.009(2)
C55_1 0.046(2) 0.115(4) 0.046(2) 0.030(2) 0.0162(17) 0.014(2)
C56_1 0.0373(16) 0.0430(18) 0.0378(16) 0.0000(14) 0.0002(13) -0.0053(14)
C57_1 0.0413(17) 0.0453(19) 0.0490(19) 0.0060(15) 0.0132(15) -0.0051(15)
C1_2 0.028(2) 0.0363(18) 0.026(2) 0.0042(17) 0.0020(16) 0.0018(18)
N1_2 0.0327(18) 0.0420(17) 0.0301(19) 0.0041(15) 0.0055(14) 0.0006(15)
C2_2 0.029(2) 0.033(2) 0.0266(16) 0.0029(15) 0.0067(16) 0.0037(16)
C3_2 0.030(2) 0.038(2) 0.0280(18) 0.0022(16) 0.0059(16) 0.0070(17)
C4_2 0.030(2) 0.041(2) 0.035(2) -0.0022(19) 0.0002(18) 0.0019(19)
C5_2 0.0347(19) 0.0429(18) 0.036(2) 0.0015(19) 0.0040(18) -0.0021(16)
C1_12 0.029(3) 0.038(2) 0.024(2) 0.003(2) 0.003(2) 0.005(2)
N1_12 0.032(2) 0.039(2) 0.029(2) -0.001(2) 0.004(2) 0.001(2)
C2_12 0.029(3) 0.037(2) 0.027(2) 0.001(2) 0.005(2) 0.006(2)
C3_12 0.032(2) 0.038(2) 0.031(2) 0.001(2) 0.003(2) 0.005(2)
C4_12 0.036(2) 0.041(2) 0.031(3) 0.000(2) 0.000(2) 0.002(2)
C5_12 0.039(3) 0.043(2) 0.033(3) -0.001(2) 0.001(2) 0.001(2)

loop_
_atom_type_symbol
_atom_type_description
_atom_type_scat_dispersion_real
_atom_type_scat_dispersion_imag
_atom_type_scat_source
C C 0.0181 0.0091 'International Tables Vol C Tables 4.2.6.8 and 6.1.1.4'
H H 0.0000 0.0000 'International Tables Vol C Tables 4.2.6.8 and 6.1.1.4'
B B 0.0090 0.0039 'International Tables Vol C Tables 4.2.6.8 and 6.1.1.4'
N N 0.0311 0.0180 'International Tables Vol C Tables 4.2.6.8 and 6.1.1.4'
Cl Cl 0.3639 0.7018 'International Tables Vol C Tables 4.2.6.8 and 6.1.1.4'
Cu Cu -1.9646 0.5888 'International Tables Vol C Tables 4.2.6.8 and 6.1.1.4'

loop_
_exptl_crystal_face_index_h
_exptl_crystal_face_index_k
_exptl_crystal_face_index_l
_exptl_crystal_face_perp_dist
0 -1 0 0.0294
0 1 0 0.1577
0 1 1 0.1483
0 -1 -1 0.0302
0 -1 1 0.0287
-1 1 1 0.1755
-1 1 0 0.1851
1 -1 0 0.0719
1 -1 -1 0.0752
1 -1 -1 0.0787
0 0 1 0.0312
0 0 -1 0.0413
-1 0 1 0.1316
1 0 -1 0.1452
1 0 0 0.1435
-1 0 0 0.1293
-1 -1 1 0.0328
1 1 -1 0.0949
1 1 -1 0.0947
-1 -1 0 0.0362
1 1 0 0.0956

loop_
_geom_angle_atom_site_label_1
_geom_angle_atom_site_label_2
_geom_angle_atom_site_label_3
_geom_angle
_geom_angle_site_symmetry_1
_geom_angle_site_symmetry_3
_geom_angle_publ_flag
C1_12 B1_1 C7_1 109.7(8) . . ?
C7_1 B1_1 C1_2 114.5(4) . . ?
C1_12 B1_1 B2_1 127.6(8) . . ?
C7_1 B1_1 B2_1 121.2(2) . . ?
C1_2 B1_1 B2_1 124.3(5) . . ?
C1_12 B1_1 Cu5_1 120.0(5) . . ?
C7_1 B1_1 Cu5_1 98.11(19) . . ?
C1_2 B1_1 Cu5_1 109.7(3) . . ?
B2_1 B1_1 Cu5_1 66.30(16) . . ?
C1_12 B1_1 Cu3_1 84.9(6) . . ?
C7_1 B1_1 Cu3_1 110.72(19) . . ?
C1_2 B1_1 Cu3_1 91.7(3) . . ?
B2_1 B1_1 Cu3_1 66.93(16) . . ?
Cu5_1 B1_1 Cu3_1 132.85(15) . . ?
C32_1 B2_1 B1_1 134.3(3) . . ?
C32_1 B2_1 Cu5_1 111.5(2) . . ?
B1_1 B2_1 Cu5_1 66.69(16) . . ?
C32_1 B2_1 Cu3_1 96.77(19) . . ?
B1_1 B2_1 Cu3_1 66.64(16) . . ?
Cu5_1 B2_1 Cu3_1 132.95(15) . . ?
C32_1 B2_1 H2_1 106.2(16) . . ?
B1_1 B2_1 H2_1 119.5(16) . . ?
Cu5_1 B2_1 H2_1 93.2(16) . . ?
Cu3_1 B2_1 H2_1 114.6(16) . . ?
N1_12 Cu3_1 B1_1 67.2(3) . . ?
N1_12 Cu3_1 B2_1 108.9(3) . . ?
B1_1 Cu3_1 B2_1 46.42(12) . . ?
N1_12 Cu3_1 Cl4_1 107.7(2) . . ?
B1_1 Cu3_1 Cl4_1 174.04(9) . . ?
B2_1 Cu3_1 Cl4_1 139.52(9) . . ?
B1_1 Cu3_1 N1_2 64.90(15) . . ?
B2_1 Cu3_1 N1_2 101.85(15) . . ?
Cl4_1 Cu3_1 N1_2 110.83(13) . . ?
N1_12 Cu3_1 C1_12 32.4(3) . . ?
B1_1 Cu3_1 C1_12 37.8(3) . . ?
B2_1 Cu3_1 C1_12 76.6(3) . . ?
Cl4_1 Cu3_1 C1_12 138.2(3) . . ?
B2_1 Cu5_1 B1_1 47.01(12) . . ?
B2_1 Cu5_1 Cl6_1 158.86(9) . . ?
B1_1 Cu5_1 Cl6_1 154.12(9) . . ?
N11_1 C7_1 N8_1 107.2(3) . . ?
N11_1 C7_1 B1_1 125.6(2) . . ?
N8_1 C7_1 B1_1 127.1(2) . . ?
C7_1 N8_1 C12_1 128.0(3) . . ?
C7_1 N8_1 C9_1 113.3(2) . . ?
C12_1 N8_1 C9_1 115.2(2) . . ?
N8_1 C9_1 C10_1 103.0(2) . . ?
N8_1 C9_1 H9A_1 111.2 . . ?
C10_1 C9_1 H9A_1 111.2 . . ?
N8_1 C9_1 H9AB_1 111.2 . . ?
C10_1 C9_1 H9AB_1 111.2 . . ?
H9A_1 C9_1 H9AB_1 109.1 . . ?
N11_1 C10_1 C9_1 102.2(2) . . ?
N11_1 C10_1 H10A_1 111.3 . . ?
C9_1 C10_1 H10A_1 111.3 . . ?
N11_1 C10_1 H10B_1 111.3 . . ?
C9_1 C10_1 H10B_1 111.3 . . ?
H10A_1 C10_1 H10B_1 109.2 . . ?
C7_1 N11_1 C22_1 131.4(3) . . ?
C7_1 N11_1 C10_1 113.8(2) . . ?
C22_1 N11_1 C10_1 114.9(2) . . ?
C13_1 C12_1 C17_1 123.0(3) . . ?
C13_1 C12_1 N8_1 118.3(3) . . ?
C17_1 C12_1 N8_1 118.4(3) . . ?
C14_1 C13_1 C12_1 117.5(3) . . ?
C14_1 C13_1 C18_1 118.9(3) . . ?
C12_1 C13_1 C18_1 123.5(3) . . ?
C15_1 C14_1 C13_1 120.1(4) . . ?
C15_1 C14_1 H14_1 120.0 . . ?
C13_1 C14_1 H14_1 120.0 . . ?
C16_1 C15_1 C14_1 121.5(3) . . ?
C16_1 C15_1 H15_1 119.2 . . ?
C14_1 C15_1 H15_1 119.2 . . ?
C15_1 C16_1 C17_1 120.9(3) . . ?
C15_1 C16_1 H16_1 119.5 . . ?
C17_1 C16_1 H16_1 119.5 . . ?
C16_1 C17_1 C12_1 116.8(3) . . ?
C16_1 C17_1 C20_1 119.2(3) . . ?
C12_1 C17_1 C20_1 123.9(3) . . ?
C19_1 C18_1 C13_1 114.5(4) . . ?
C19_1 C18_1 H18A_1 108.6 . . ?
C13_1 C18_1 H18A_1 108.6 . . ?
C19_1 C18_1 H18B_1 108.6 . . ?
C13_1 C18_1 H18B_1 108.6 . . ?
H18A_1 C18_1 H18B_1 107.6 . . ?
C18_1 C19_1 H19A_1 109.5 . . ?
C18_1 C19_1 H19B_1 109.5 . . ?
H19A_1 C19_1 H19B_1 109.5 . . ?
C18_1 C19_1 H19C_1 109.5 . . ?
H19A_1 C19_1 H19C_1 109.5 . . ?
H19B_1 C19_1 H19C_1 109.5 . . ?
C17_1 C20_1 C21_1 114.1(3) . . ?
C17_1 C20_1 H20A_1 108.7 . . ?
C21_1 C20_1 H20A_1 108.7 . . ?
C17_1 C20_1 H20B_1 108.7 . . ?
C21_1 C20_1 H20B_1 108.7 . . ?
H20A_1 C20_1 H20B_1 107.6 . . ?
C20_1 C21_1 H21A_1 109.5 . . ?
C20_1 C21_1 H21B_1 109.5 . . ?
H21A_1 C21_1 H21B_1 109.5 . . ?
C20_1 C21_1 H21C_1 109.5 . . ?
H21A_1 C21_1 H21C_1 109.5 . . ?
H21B_1 C21_1 H21C_1 109.5 . . ?
C27_1 C22_1 C23_1 123.4(3) . . ?
C27_1 C22_1 N11_1 117.5(2) . . ?
C23_1 C22_1 N11_1 118.4(3) . . ?
C22_1 C23_1 C24_1 116.8(3) . . ?
C22_1 C23_1 C28_1 120.7(3) . . ?
C24_1 C23_1 C28_1 122.5(3) . . ?
C25_1 C24_1 C23_1 120.7(3) . . ?
C25_1 C24_1 H24_1 119.6 . . ?
C23_1 C24_1 H24_1 119.6 . . ?
C24_1 C25_1 C26_1 121.2(3) . . ?
C24_1 C25_1 H25_1 119.4 . . ?
C26_1 C25_1 H25_1 119.4 . . ?
C25_1 C26_1 C27_1 120.7(3) . . ?
C25_1 C26_1 H26_1 119.7 . . ?
C27_1 C26_1 H26_1 119.7 . . ?
C26_1 C27_1 C22_1 117.1(3) . . ?
C26_1 C27_1 C30_1 121.9(3) . . ?
C22_1 C27_1 C30_1 120.9(3) . . ?
C23_1 C28_1 C29_1 116.8(3) . . ?
C23_1 C28_1 H28A_1 108.1 . . ?
C29_1 C28_1 H28A_1 108.1 . . ?
C23_1 C28_1 H28B_1 108.1 . . ?
C29_1 C28_1 H28B_1 108.1 . . ?
H28A_1 C28_1 H28B_1 107.3 . . ?
C28_1 C29_1 H29A_1 109.5 . . ?
C28_1 C29_1 H29B_1 109.5 . . ?
H29A_1 C29_1 H29B_1 109.5 . . ?
C28_1 C29_1 H29C_1 109.5 . . ?
H29A_1 C29_1 H29C_1 109.5 . . ?
H29B_1 C29_1 H29C_1 109.5 . . ?
C27_1 C30_1 C31_1 115.6(3) . . ?
C27_1 C30_1 H30A_1 108.4 . . ?
C31_1 C30_1 H30A_1 108.4 . . ?
C27_1 C30_1 H30B_1 108.4 . . ?
C31_1 C30_1 H30B_1 108.4 . . ?
H30A_1 C30_1 H30B_1 107.4 . . ?
C30_1 C31_1 H31A_1 109.5 . . ?
C30_1 C31_1 H31B_1 109.5 . . ?
H31A_1 C31_1 H31B_1 109.5 . . ?
C30_1 C31_1 H31C_1 109.5 . . ?
H31A_1 C31_1 H31C_1 109.5 . . ?
H31B_1 C31_1 H31C_1 109.5 . . ?
N33_1 C32_1 N36_1 107.8(3) . . ?
N33_1 C32_1 B2_1 132.4(2) . . ?
N36_1 C32_1 B2_1 119.6(3) . . ?
C32_1 N33_1 C38_1 131.2(2) . . ?
C32_1 N33_1 C37_1 113.1(2) . . ?
C38_1 N33_1 C37_1 114.2(3) . . ?
N36_1 C35_1 C37_1 102.8(2) . . ?
N36_1 C35_1 H35A_1 111.2 . . ?
C37_1 C35_1 H35A_1 111.2 . . ?
N36_1 C35_1 H35B_1 111.2 . . ?
C37_1 C35_1 H35B_1 111.2 . . ?
H35A_1 C35_1 H35B_1 109.1 . . ?
C32_1 N36_1 C48_1 130.1(3) . . ?
C32_1 N36_1 C35_1 112.7(2) . . ?
C48_1 N36_1 C35_1 117.2(2) . . ?
N33_1 C37_1 C35_1 102.9(3) . . ?
N33_1 C37_1 H37A_1 111.2 . . ?
C35_1 C37_1 H37A_1 111.2 . . ?
N33_1 C37_1 H37B_1 111.2 . . ?
C35_1 C37_1 H37B_1 111.2 . . ?
H37A_1 C37_1 H37B_1 109.1 . . ?
C39_1 C38_1 C43_1 122.3(3) . . ?
C39_1 C38_1 N33_1 118.6(3) . . ?
C43_1 C38_1 N33_1 118.1(3) . . ?
C38_1 C39_1 C40_1 117.9(3) . . ?
C38_1 C39_1 C44_1 123.3(3) . . ?
C40_1 C39_1 C44_1 118.8(3) . . ?
C41_1 C40_1 C39_1 121.1(3) . . ?
C41_1 C40_1 H40_1 119.5 . . ?
C39_1 C40_1 H40_1 119.5 . . ?
C42_1 C41_1 C40_1 120.0(3) . . ?
C42_1 C41_1 H41_1 120.0 . . ?
C40_1 C41_1 H41_1 120.0 . . ?
C41_1 C42_1 C43_1 121.9(3) . . ?
C41_1 C42_1 H42_1 119.0 . . ?
C43_1 C42_1 H42_1 119.0 . . ?
C38_1 C43_1 C42_1 116.8(3) . . ?
C38_1 C43_1 C46_1 122.6(3) . . ?
C42_1 C43_1 C46_1 120.6(3) . . ?
C45_1 C44_1 C39_1 118.1(3) . . ?
C45_1 C44_1 H44_1 121.0 . . ?
C39_1 C44_1 H44_1 121.0 . . ?
C44_1 C45_1 H45A_1 120.0 . . ?
C44_1 C45_1 H45B_1 120.0 . . ?
H45A_1 C45_1 H45B_1 120.0 . . ?
C47_1 C46_1 C43_1 114.4(4) . . ?
C47_1 C46_1 H46A_1 108.7 . . ?
C43_1 C46_1 H46A_1 108.7 . . ?
C47_1 C46_1 H46B_1 108.7 . . ?
C43_1 C46_1 H46B_1 108.7 . . ?
H46A_1 C46_1 H46B_1 107.6 . . ?
C46_1 C47_1 H47A_1 109.5 . . ?
C46_1 C47_1 H47B_1 109.5 . . ?
H47A_1 C47_1 H47B_1 109.5 . . ?
C46_1 C47_1 H47C_1 109.5 . . ?
H47A_1 C47_1 H47C_1 109.5 . . ?
H47B_1 C47_1 H47C_1 109.5 . . ?
C49_1 C48_1 C53_1 122.6(3) . . ?
C49_1 C48_1 N36_1 118.4(3) . . ?
C53_1 C48_1 N36_1 118.5(3) . . ?
C48_1 C49_1 C50_1 116.8(4) . . ?
C48_1 C49_1 C54_1 122.6(3) . . ?
C50_1 C49_1 C54_1 120.6(3) . . ?
C51_1 C50_1 C49_1 121.8(4) . . ?
C51_1 C50_1 H50_1 119.1 . . ?
C49_1 C50_1 H50_1 119.1 . . ?
C50_1 C51_1 C52_1 120.2(4) . . ?
C50_1 C51_1 H51_1 119.9 . . ?
C52_1 C51_1 H51_1 119.9 . . ?
C53_1 C52_1 C51_1 120.9(4) . . ?
C53_1 C52_1 H52_1 119.6 . . ?
C51_1 C52_1 H52_1 119.6 . . ?
C52_1 C53_1 C48_1 117.7(3) . . ?
C52_1 C53_1 C56_1 119.5(3) . . ?
C48_1 C53_1 C56_1 122.9(3) . . ?
C49_1 C54_1 C55_1 114.4(3) . . ?
C49_1 C54_1 H54A_1 108.7 . . ?
C55_1 C54_1 H54A_1 108.7 . . ?
C49_1 C54_1 H54B_1 108.7 . . ?
C55_1 C54_1 H54B_1 108.7 . . ?
H54A_1 C54_1 H54B_1 107.6 . . ?
C54_1 C55_1 H55A_1 109.5 . . ?
C54_1 C55_1 H55B_1 109.5 . . ?
H55A_1 C55_1 H55B_1 109.5 . . ?
C54_1 C55_1 H55C_1 109.5 . . ?
H55A_1 C55_1 H55C_1 109.5 . . ?
H55B_1 C55_1 H55C_1 109.5 . . ?
C53_1 C56_1 C57_1 114.2(3) . . ?
C53_1 C56_1 H56A_1 108.7 . . ?
C57_1 C56_1 H56A_1 108.7 . . ?
C53_1 C56_1 H56B_1 108.7 . . ?
C57_1 C56_1 H56B_1 108.7 . . ?
H56A_1 C56_1 H56B_1 107.6 . . ?
C56_1 C57_1 H57A_1 109.5 . . ?
C56_1 C57_1 H57B_1 109.5 . . ?
H57A_1 C57_1 H57B_1 109.5 . . ?
C56_1 C57_1 H57C_1 109.5 . . ?
H57A_1 C57_1 H57C_1 109.5 . . ?
H57B_1 C57_1 H57C_1 109.5 . . ?
N1_2 C1_2 C2_2 120.5(6) . . ?
N1_2 C1_2 B1_1 112.1(5) . . ?
C2_2 C1_2 B1_1 127.4(6) . . ?
C5_2 N1_2 C1_2 119.5(5) . . ?
C5_2 N1_2 Cu3_1 150.1(4) . . ?
C1_2 N1_2 Cu3_1 86.1(4) . . ?
C3_2 C2_2 C1_2 119.5(6) . . ?
C3_2 C2_2 H2_2 120.3 . . ?
C1_2 C2_2 H2_2 120.3 . . ?
C2_2 C3_2 C4_2 118.5(5) . . ?
C2_2 C3_2 H3_2 120.8 . . ?
C4_2 C3_2 H3_2 120.8 . . ?
C5_2 C4_2 C3_2 119.6(5) . . ?
C5_2 C4_2 H4_2 120.2 . . ?
C3_2 C4_2 H4_2 120.2 . . ?
N1_2 C5_2 C4_2 122.4(5) . . ?
N1_2 C5_2 H5_2 118.8 . . ?
C4_2 C5_2 H5_2 118.8 . . ?
N1_12 C1_12 C2_12 121.8(11) . . ?
N1_12 C1_12 B1_1 108.2(9) . . ?
C2_12 C1_12 B1_1 130.0(10) . . ?
N1_12 C1_12 Cu3_1 57.3(6) . . ?
C2_12 C1_12 Cu3_1 155.7(13) . . ?
B1_1 C1_12 Cu3_1 57.3(5) . . ?
C5_12 N1_12 C1_12 118.8(9) . . ?
C5_12 N1_12 Cu3_1 138.7(7) . . ?
C1_12 N1_12 Cu3_1 90.3(7) . . ?
C3_12 C2_12 C1_12 120.6(10) . . ?
C3_12 C2_12 H2_12 119.7 . . ?
C1_12 C2_12 H2_12 119.7 . . ?
C2_12 C3_12 C4_12 115.5(9) . . ?
C2_12 C3_12 H3_12 122.2 . . ?
C4_12 C3_12 H3_12 122.2 . . ?
C5_12 C4_12 C3_12 122.7(9) . . ?
C5_12 C4_12 H4_12 118.6 . . ?
C3_12 C4_12 H4_12 118.6 . . ?
N1_12 C5_12 C4_12 120.5(9) . . ?
N1_12 C5_12 H5_12 119.7 . . ?
C4_12 C5_12 H5_12 119.7 . . ?

loop_
_geom_bond_atom_site_label_1
_geom_bond_atom_site_label_2
_geom_bond_distance
_geom_bond_site_symmetry_2
_geom_bond_publ_flag
B1_1 C1_12 1.556(14) . ?
B1_1 C7_1 1.618(5) . ?
B1_1 C1_2 1.634(9) . ?
B1_1 B2_1 1.687(4) . ?
B1_1 Cu5_1 2.118(3) . ?
B1_1 Cu3_1 2.137(3) . ?
B2_1 C32_1 1.593(4) . ?
B2_1 Cu5_1 2.111(3) . ?
B2_1 Cu3_1 2.142(3) . ?
B2_1 H2_1 1.14(3) . ?
Cu3_1 N1_12 2.129(8) . ?
Cu3_1 Cl4_1 2.1845(9) . ?
Cu3_1 N1_2 2.463(5) . ?
Cu3_1 C1_12 2.529(14) . ?
Cu5_1 Cl6_1 2.1336(9) . ?
C7_1 N11_1 1.343(3) . ?
C7_1 N8_1 1.353(4) . ?
N8_1 C12_1 1.446(3) . ?
N8_1 C9_1 1.465(4) . ?
C9_1 C10_1 1.521(4) . ?
C9_1 H9A_1 0.9900 . ?
C9_1 H9AB_1 0.9900 . ?
C10_1 N11_1 1.473(4) . ?
C10_1 H10A_1 0.9900 . ?
C10_1 H10B_1 0.9900 . ?
N11_1 C22_1 1.449(3) . ?
C12_1 C13_1 1.399(5) . ?
C12_1 C17_1 1.400(4) . ?
C13_1 C14_1 1.396(5) . ?
C13_1 C18_1 1.516(5) . ?
C14_1 C15_1 1.379(6) . ?
C14_1 H14_1 0.9500 . ?
C15_1 C16_1 1.368(6) . ?
C15_1 H15_1 0.9500 . ?
C16_1 C17_1 1.398(4) . ?
C16_1 H16_1 0.9500 . ?
C17_1 C20_1 1.504(5) . ?
C18_1 C19_1 1.437(6) . ?
C18_1 H18A_1 0.9900 . ?
C18_1 H18B_1 0.9900 . ?
C19_1 H19A_1 0.9800 . ?
C19_1 H19B_1 0.9800 . ?
C19_1 H19C_1 0.9800 . ?
C20_1 C21_1 1.528(5) . ?
C20_1 H20A_1 0.9900 . ?
C20_1 H20B_1 0.9900 . ?
C21_1 H21A_1 0.9800 . ?
C21_1 H21B_1 0.9800 . ?
C21_1 H21C_1 0.9800 . ?
C22_1 C27_1 1.396(5) . ?
C22_1 C23_1 1.399(4) . ?
C23_1 C24_1 1.399(4) . ?
C23_1 C28_1 1.498(5) . ?
C24_1 C25_1 1.374(5) . ?
C24_1 H24_1 0.9500 . ?
C25_1 C26_1 1.377(5) . ?
C25_1 H25_1 0.9500 . ?
C26_1 C27_1 1.393(4) . ?
C26_1 H26_1 0.9500 . ?
C27_1 C30_1 1.509(4) . ?
C28_1 C29_1 1.522(4) . ?
C28_1 H28A_1 0.9900 . ?
C28_1 H28B_1 0.9900 . ?
C29_1 H29A_1 0.9800 . ?
C29_1 H29B_1 0.9800 . ?
C29_1 H29C_1 0.9800 . ?
C30_1 C31_1 1.529(5) . ?
C30_1 H30A_1 0.9900 . ?
C30_1 H30B_1 0.9900 . ?
C31_1 H31A_1 0.9800 . ?
C31_1 H31B_1 0.9800 . ?
C31_1 H31C_1 0.9800 . ?
C32_1 N33_1 1.344(4) . ?
C32_1 N36_1 1.350(3) . ?
N33_1 C38_1 1.444(4) . ?
N33_1 C37_1 1.472(4) . ?
C35_1 N36_1 1.476(4) . ?
C35_1 C37_1 1.511(4) . ?
C35_1 H35A_1 0.9900 . ?
C35_1 H35B_1 0.9900 . ?
N36_1 C48_1 1.439(4) . ?
C37_1 H37A_1 0.9900 . ?
C37_1 H37B_1 0.9900 . ?
C38_1 C39_1 1.394(5) . ?
C38_1 C43_1 1.402(4) . ?
C39_1 C40_1 1.394(4) . ?
C39_1 C44_1 1.502(5) . ?
C40_1 C41_1 1.378(5) . ?
C40_1 H40_1 0.9500 . ?
C41_1 C42_1 1.366(5) . ?
C41_1 H41_1 0.9500 . ?
C42_1 C43_1 1.404(5) . ?
C42_1 H42_1 0.9500 . ?
C43_1 C46_1 1.505(5) . ?
C44_1 C45_1 1.419(5) . ?
C44_1 H44_1 0.9500 . ?
C45_1 H45A_1 0.9500 . ?
C45_1 H45B_1 0.9500 . ?
C46_1 C47_1 1.490(6) . ?
C46_1 H46A_1 0.9900 . ?
C46_1 H46B_1 0.9900 . ?
C47_1 H47A_1 0.9800 . ?
C47_1 H47B_1 0.9800 . ?
C47_1 H47C_1 0.9800 . ?
C48_1 C49_1 1.399(5) . ?
C48_1 C53_1 1.407(5) . ?
C49_1 C50_1 1.403(5) . ?
C49_1 C54_1 1.505(6) . ?
C50_1 C51_1 1.368(7) . ?
C50_1 H50_1 0.9500 . ?
C51_1 C52_1 1.390(6) . ?
C51_1 H51_1 0.9500 . ?
C52_1 C53_1 1.389(5) . ?
C52_1 H52_1 0.9500 . ?
C53_1 C56_1 1.511(5) . ?
C54_1 C55_1 1.528(5) . ?
C54_1 H54A_1 0.9900 . ?
C54_1 H54B_1 0.9900 . ?
C55_1 H55A_1 0.9800 . ?
C55_1 H55B_1 0.9800 . ?
C55_1 H55C_1 0.9800 . ?
C56_1 C57_1 1.511(5) . ?
C56_1 H56A_1 0.9900 . ?
C56_1 H56B_1 0.9900 . ?
C57_1 H57A_1 0.9800 . ?
C57_1 H57B_1 0.9800 . ?
C57_1 H57C_1 0.9800 . ?
C1_2 N1_2 1.354(8) . ?
C1_2 C2_2 1.409(7) . ?
N1_2 C5_2 1.337(7) . ?
C2_2 C3_2 1.380(7) . ?
C2_2 H2_2 0.9500 . ?
C3_2 C4_2 1.392(8) . ?
C3_2 H3_2 0.9500 . ?
C4_2 C5_2 1.369(9) . ?
C4_2 H4_2 0.9500 . ?
C5_2 H5_2 0.9500 . ?
C1_12 N1_12 1.354(12) . ?
C1_12 C2_12 1.398(12) . ?
N1_12 C5_12 1.350(10) . ?
C2_12 C3_12 1.391(12) . ?
C2_12 H2_12 0.9500 . ?
C3_12 C4_12 1.392(13) . ?
C3_12 H3_12 0.9500 . ?
C4_12 C5_12 1.381(12) . ?
C4_12 H4_12 0.9500 . ?
C5_12 H5_12 0.9500 . ?

loop_
_geom_torsion_atom_site_label_1
_geom_torsion_atom_site_label_2
_geom_torsion_atom_site_label_3
_geom_torsion_atom_site_label_4
_geom_torsion
_geom_torsion_site_symmetry_1
_geom_torsion_site_symmetry_2
_geom_torsion_site_symmetry_3
_geom_torsion_site_symmetry_4
_geom_torsion_publ_flag
C1_12 B1_1 B2_1 C32_1 12.7(8) . . . . ?
C7_1 B1_1 B2_1 C32_1 177.1(3) . . . . ?
C1_2 B1_1 B2_1 C32_1 0.5(6) . . . . ?
Cu5_1 B1_1 B2_1 C32_1 -97.8(3) . . . . ?
Cu3_1 B1_1 B2_1 C32_1 76.0(3) . . . . ?
C1_12 B1_1 B2_1 Cu5_1 110.6(6) . . . . ?
C7_1 B1_1 B2_1 Cu5_1 -85.1(3) . . . . ?
C1_2 B1_1 B2_1 Cu5_1 98.4(4) . . . . ?
Cu3_1 B1_1 B2_1 Cu5_1 173.84(14) . . . . ?
C1_12 B1_1 B2_1 Cu3_1 -63.3(6) . . . . ?
C7_1 B1_1 B2_1 Cu3_1 101.1(3) . . . . ?
C1_2 B1_1 B2_1 Cu3_1 -75.5(4) . . . . ?
Cu5_1 B1_1 B2_1 Cu3_1 -173.84(14) . . . . ?
C1_12 B1_1 C7_1 N11_1 -27.0(6) . . . . ?
C1_2 B1_1 C7_1 N11_1 -17.0(5) . . . . ?
B2_1 B1_1 C7_1 N11_1 166.2(3) . . . . ?
Cu5_1 B1_1 C7_1 N11_1 99.0(3) . . . . ?
Cu3_1 B1_1 C7_1 N11_1 -119.0(3) . . . . ?
C1_12 B1_1 C7_1 N8_1 156.9(6) . . . . ?
C1_2 B1_1 C7_1 N8_1 166.9(4) . . . . ?
B2_1 B1_1 C7_1 N8_1 -10.0(4) . . . . ?
Cu5_1 B1_1 C7_1 N8_1 -77.1(3) . . . . ?
Cu3_1 B1_1 C7_1 N8_1 64.9(3) . . . . ?
N11_1 C7_1 N8_1 C12_1 160.4(3) . . . . ?
B1_1 C7_1 N8_1 C12_1 -22.9(5) . . . . ?
N11_1 C7_1 N8_1 C9_1 2.9(4) . . . . ?
B1_1 C7_1 N8_1 C9_1 179.6(3) . . . . ?
C7_1 N8_1 C9_1 C10_1 -6.7(4) . . . . ?
C12_1 N8_1 C9_1 C10_1 -167.3(3) . . . . ?
N8_1 C9_1 C10_1 N11_1 7.3(3) . . . . ?
N8_1 C7_1 N11_1 C22_1 -176.7(3) . . . . ?
B1_1 C7_1 N11_1 C22_1 6.6(5) . . . . ?
N8_1 C7_1 N11_1 C10_1 2.5(3) . . . . ?
B1_1 C7_1 N11_1 C10_1 -174.2(3) . . . . ?
C9_1 C10_1 N11_1 C7_1 -6.4(4) . . . . ?
C9_1 C10_1 N11_1 C22_1 172.9(3) . . . . ?
C7_1 N8_1 C12_1 C13_1 -72.0(4) . . . . ?
C9_1 N8_1 C12_1 C13_1 85.2(4) . . . . ?
C7_1 N8_1 C12_1 C17_1 112.8(4) . . . . ?
C9_1 N8_1 C12_1 C17_1 -90.0(4) . . . . ?
C17_1 C12_1 C13_1 C14_1 -2.9(6) . . . . ?
N8_1 C12_1 C13_1 C14_1 -177.8(4) . . . . ?
C17_1 C12_1 C13_1 C18_1 175.4(4) . . . . ?
N8_1 C12_1 C13_1 C18_1 0.5(6) . . . . ?
C12_1 C13_1 C14_1 C15_1 2.2(7) . . . . ?
C18_1 C13_1 C14_1 C15_1 -176.1(5) . . . . ?
C13_1 C14_1 C15_1 C16_1 -0.2(8) . . . . ?
C14_1 C15_1 C16_1 C17_1 -1.4(7) . . . . ?
C15_1 C16_1 C17_1 C12_1 0.8(6) . . . . ?
C15_1 C16_1 C17_1 C20_1 -176.8(4) . . . . ?
C13_1 C12_1 C17_1 C16_1 1.4(5) . . . . ?
N8_1 C12_1 C17_1 C16_1 176.3(3) . . . . ?
C13_1 C12_1 C17_1 C20_1 178.8(3) . . . . ?
N8_1 C12_1 C17_1 C20_1 -6.2(5) . . . . ?
C14_1 C13_1 C18_1 C19_1 63.3(6) . . . . ?
C12_1 C13_1 C18_1 C19_1 -115.0(5) . . . . ?
C16_1 C17_1 C20_1 C21_1 -65.4(4) . . . . ?
C12_1 C17_1 C20_1 C21_1 117.2(4) . . . . ?
C7_1 N11_1 C22_1 C27_1 92.5(4) . . . . ?
C10_1 N11_1 C22_1 C27_1 -86.8(3) . . . . ?
C7_1 N11_1 C22_1 C23_1 -96.6(4) . . . . ?
C10_1 N11_1 C22_1 C23_1 84.2(3) . . . . ?
C27_1 C22_1 C23_1 C24_1 -3.1(4) . . . . ?
N11_1 C22_1 C23_1 C24_1 -173.5(2) . . . . ?
C27_1 C22_1 C23_1 C28_1 176.6(3) . . . . ?
N11_1 C22_1 C23_1 C28_1 6.2(4) . . . . ?
C22_1 C23_1 C24_1 C25_1 0.7(4) . . . . ?
C28_1 C23_1 C24_1 C25_1 -179.0(3) . . . . ?
C23_1 C24_1 C25_1 C26_1 1.1(5) . . . . ?
C24_1 C25_1 C26_1 C27_1 -0.7(5) . . . . ?
C25_1 C26_1 C27_1 C22_1 -1.6(4) . . . . ?
C25_1 C26_1 C27_1 C30_1 178.9(3) . . . . ?
C23_1 C22_1 C27_1 C26_1 3.5(4) . . . . ?
N11_1 C22_1 C27_1 C26_1 174.0(3) . . . . ?
C23_1 C22_1 C27_1 C30_1 -176.9(3) . . . . ?
N11_1 C22_1 C27_1 C30_1 -6.5(4) . . . . ?
C22_1 C23_1 C28_1 C29_1 166.5(3) . . . . ?
C24_1 C23_1 C28_1 C29_1 -13.8(4) . . . . ?
C26_1 C27_1 C30_1 C31_1 1.5(5) . . . . ?
C22_1 C27_1 C30_1 C31_1 -178.0(3) . . . . ?
B1_1 B2_1 C32_1 N33_1 6.6(6) . . . . ?
Cu5_1 B2_1 C32_1 N33_1 -71.2(4) . . . . ?
Cu3_1 B2_1 C32_1 N33_1 70.4(3) . . . . ?
B1_1 B2_1 C32_1 N36_1 -168.4(3) . . . . ?
Cu5_1 B2_1 C32_1 N36_1 113.7(2) . . . . ?
Cu3_1 B2_1 C32_1 N36_1 -104.7(2) . . . . ?
N36_1 C32_1 N33_1 C38_1 -166.3(3) . . . . ?
B2_1 C32_1 N33_1 C38_1 18.2(5) . . . . ?
N36_1 C32_1 N33_1 C37_1 -1.7(4) . . . . ?
B2_1 C32_1 N33_1 C37_1 -177.2(3) . . . . ?
N33_1 C32_1 N36_1 C48_1 174.7(3) . . . . ?
B2_1 C32_1 N36_1 C48_1 -9.1(5) . . . . ?
N33_1 C32_1 N36_1 C35_1 -4.5(3) . . . . ?
B2_1 C32_1 N36_1 C35_1 171.7(2) . . . . ?
C37_1 C35_1 N36_1 C32_1 8.3(4) . . . . ?
C37_1 C35_1 N36_1 C48_1 -171.0(3) . . . . ?
C32_1 N33_1 C37_1 C35_1 6.6(4) . . . . ?
C38_1 N33_1 C37_1 C35_1 174.1(3) . . . . ?
N36_1 C35_1 C37_1 N33_1 -8.3(4) . . . . ?
C32_1 N33_1 C38_1 C39_1 77.2(4) . . . . ?
C37_1 N33_1 C38_1 C39_1 -87.4(4) . . . . ?
C32_1 N33_1 C38_1 C43_1 -114.3(4) . . . . ?
C37_1 N33_1 C38_1 C43_1 81.1(4) . . . . ?
C43_1 C38_1 C39_1 C40_1 3.8(5) . . . . ?
N33_1 C38_1 C39_1 C40_1 171.8(3) . . . . ?
C43_1 C38_1 C39_1 C44_1 -174.1(3) . . . . ?
N33_1 C38_1 C39_1 C44_1 -6.1(5) . . . . ?
C38_1 C39_1 C40_1 C41_1 -2.9(5) . . . . ?
C44_1 C39_1 C40_1 C41_1 175.2(3) . . . . ?
C39_1 C40_1 C41_1 C42_1 0.6(5) . . . . ?
C40_1 C41_1 C42_1 C43_1 1.0(5) . . . . ?
C39_1 C38_1 C43_1 C42_1 -2.4(4) . . . . ?
N33_1 C38_1 C43_1 C42_1 -170.5(3) . . . . ?
C39_1 C38_1 C43_1 C46_1 175.8(3) . . . . ?
N33_1 C38_1 C43_1 C46_1 7.7(4) . . . . ?
C41_1 C42_1 C43_1 C38_1 -0.1(5) . . . . ?
C41_1 C42_1 C43_1 C46_1 -178.3(3) . . . . ?
C38_1 C39_1 C44_1 C45_1 127.7(5) . . . . ?
C40_1 C39_1 C44_1 C45_1 -50.2(6) . . . . ?
C38_1 C43_1 C46_1 C47_1 -124.7(4) . . . . ?
C42_1 C43_1 C46_1 C47_1 53.4(5) . . . . ?
C32_1 N36_1 C48_1 C49_1 109.5(4) . . . . ?
C35_1 N36_1 C48_1 C49_1 -71.4(4) . . . . ?
C32_1 N36_1 C48_1 C53_1 -78.4(4) . . . . ?
C35_1 N36_1 C48_1 C53_1 100.7(3) . . . . ?
C53_1 C48_1 C49_1 C50_1 -2.0(5) . . . . ?
N36_1 C48_1 C49_1 C50_1 169.8(3) . . . . ?
C53_1 C48_1 C49_1 C54_1 176.7(3) . . . . ?
N36_1 C48_1 C49_1 C54_1 -11.5(5) . . . . ?
C48_1 C49_1 C50_1 C51_1 0.3(6) . . . . ?
C54_1 C49_1 C50_1 C51_1 -178.4(4) . . . . ?
C49_1 C50_1 C51_1 C52_1 1.9(6) . . . . ?
C50_1 C51_1 C52_1 C53_1 -2.5(6) . . . . ?
C51_1 C52_1 C53_1 C48_1 0.9(5) . . . . ?
C51_1 C52_1 C53_1 C56_1 -178.0(3) . . . . ?
C49_1 C48_1 C53_1 C52_1 1.4(5) . . . . ?
N36_1 C48_1 C53_1 C52_1 -170.4(3) . . . . ?
C49_1 C48_1 C53_1 C56_1 -179.8(3) . . . . ?
N36_1 C48_1 C53_1 C56_1 8.4(4) . . . . ?
C48_1 C49_1 C54_1 C55_1 120.4(4) . . . . ?
C50_1 C49_1 C54_1 C55_1 -61.0(5) . . . . ?
C52_1 C53_1 C56_1 C57_1 97.5(4) . . . . ?
C48_1 C53_1 C56_1 C57_1 -81.2(4) . . . . ?
C7_1 B1_1 C1_2 N1_2 -91.0(7) . . . . ?
B2_1 B1_1 C1_2 N1_2 85.7(7) . . . . ?
Cu5_1 B1_1 C1_2 N1_2 159.9(5) . . . . ?
Cu3_1 B1_1 C1_2 N1_2 22.7(7) . . . . ?
C7_1 B1_1 C1_2 C2_2 89.3(9) . . . . ?
B2_1 B1_1 C1_2 C2_2 -93.9(9) . . . . ?
Cu5_1 B1_1 C1_2 C2_2 -19.8(10) . . . . ?
Cu3_1 B1_1 C1_2 C2_2 -156.9(9) . . . . ?
C2_2 C1_2 N1_2 C5_2 -3.7(11) . . . . ?
B1_1 C1_2 N1_2 C5_2 176.7(6) . . . . ?
C2_2 C1_2 N1_2 Cu3_1 160.1(8) . . . . ?
B1_1 C1_2 N1_2 Cu3_1 -19.6(6) . . . . ?
N1_2 C1_2 C2_2 C3_2 3.5(11) . . . . ?
B1_1 C1_2 C2_2 C3_2 -176.9(7) . . . . ?
C1_2 C2_2 C3_2 C4_2 -1.0(8) . . . . ?
C2_2 C3_2 C4_2 C5_2 -1.3(7) . . . . ?
C1_2 N1_2 C5_2 C4_2 1.4(9) . . . . ?
Cu3_1 N1_2 C5_2 C4_2 -144.5(7) . . . . ?
C3_2 C4_2 C5_2 N1_2 1.1(8) . . . . ?
C7_1 B1_1 C1_12 N1_12 -82.7(12) . . . . ?
B2_1 B1_1 C1_12 N1_12 83.1(13) . . . . ?
Cu5_1 B1_1 C1_12 N1_12 165.0(8) . . . . ?
Cu3_1 B1_1 C1_12 N1_12 27.5(11) . . . . ?
C7_1 B1_1 C1_12 C2_12 98.8(17) . . . . ?
B2_1 B1_1 C1_12 C2_12 -95.5(18) . . . . ?
Cu5_1 B1_1 C1_12 C2_12 -14(2) . . . . ?
Cu3_1 B1_1 C1_12 C2_12 -151.0(18) . . . . ?
C7_1 B1_1 C1_12 Cu3_1 -110.2(3) . . . . ?
B2_1 B1_1 C1_12 Cu3_1 55.6(5) . . . . ?
Cu5_1 B1_1 C1_12 Cu3_1 137.5(5) . . . . ?
C2_12 C1_12 N1_12 C5_12 2(2) . . . . ?
B1_1 C1_12 N1_12 C5_12 -176.9(10) . . . . ?
Cu3_1 C1_12 N1_12 C5_12 -149.4(10) . . . . ?
C2_12 C1_12 N1_12 Cu3_1 151.2(15) . . . . ?
B1_1 C1_12 N1_12 Cu3_1 -27.5(11) . . . . ?
N1_12 C1_12 C2_12 C3_12 -2(2) . . . . ?
B1_1 C1_12 C2_12 C3_12 176.9(14) . . . . ?
Cu3_1 C1_12 C2_12 C3_12 79(2) . . . . ?
C1_12 C2_12 C3_12 C4_12 0.0(15) . . . . ?
C2_12 C3_12 C4_12 C5_12 1.3(14) . . . . ?
C1_12 N1_12 C5_12 C4_12 -0.5(15) . . . . ?
Cu3_1 N1_12 C5_12 C4_12 -130.0(9) . . . . ?
C3_12 C4_12 C5_12 N1_12 -1.1(14) . . . . ?
